data_4314300
loop_
_publ_author_name
'Adam S. Veige'
'LeGrande M. Slaughter'
'Emil B. Lobkovsky'
'Peter T. Wolczanski'
'Nikita Matsunaga'
'Stephen A. Decker'
'Thomas R. Cundari'

_publ_section_title
;
 Symmetry and Geometry Considerations of Atom Transfer: Deoxygenation of
 (silox)3WNO and R3PO (R = Me, Ph,tBu) by (silox)3M (M = V, NbL (L = PMe3,
 4-Picoline), Ta; silox =tBu3SiO)
;
_journal_name_full 'Inorganic Chemistry'
_journal_page_first 6204
_journal_page_last 6224
_journal_paper_doi 10.1021/ic0300114
_journal_volume 42
_journal_year 2003
_chemical_formula_sum 'C36 H81 Cl O4 Si3 W'
_chemical_formula_weight 881.58
_chemical_name_systematic
;
   ?
;
_space_group_IT_number 4
_symmetry_cell_setting monoclinic
_symmetry_space_group_name_Hall 'P 2yb'
_symmetry_space_group_name_H-M 'P 1 21 1'
_atom_sites_solution_hydrogens geom
_atom_sites_solution_primary direct
_atom_sites_solution_secondary difmap
_audit_creation_method SHELXL-97
_cell_angle_alpha 90.0000(6)
_cell_angle_beta 105.5070(7)
_cell_angle_gamma 90.000(1)
_cell_formula_units_Z 2
_cell_length_a 8.7021(1)
_cell_length_b 21.0660(3)
_cell_length_c 12.5399(2)
_cell_measurement_temperature 173(2)
_cell_volume 2215.11(5)
_computing_cell_refinement SAINT
_computing_data_collection SMART
_computing_data_reduction SAINT
_computing_molecular_graphics SHELXTL
_computing_publication_material SHELXTL
_computing_structure_refinement 'SHELXL-97 (Sheldrick, 1997)'
_computing_structure_solution 'SHELXS-97 (Sheldrick, 1990)'
_diffrn_ambient_temperature 173(2)
_diffrn_measured_fraction_theta_full 0.879
_diffrn_measured_fraction_theta_max 0.879
_diffrn_measurement_device_type SMART
_diffrn_measurement_method '0.3 deg. \w-scan'
_diffrn_radiation_monochromator graphite
_diffrn_radiation_source 'fine-focus sealed tube'
_diffrn_radiation_type MoK\a
_diffrn_radiation_wavelength 0.71073
_diffrn_reflns_av_R_equivalents 0.0342
_diffrn_reflns_av_sigmaI/netI 0.0601
_diffrn_reflns_limit_h_max 7
_diffrn_reflns_limit_h_min -11
_diffrn_reflns_limit_k_max 23
_diffrn_reflns_limit_k_min -26
_diffrn_reflns_limit_l_max 16
_diffrn_reflns_limit_l_min -16
_diffrn_reflns_number 13256
_diffrn_reflns_theta_full 28.26
_diffrn_reflns_theta_max 28.26
_diffrn_reflns_theta_min 1.69
_exptl_absorpt_coefficient_mu 2.781
_exptl_absorpt_correction_T_max 0.927982
_exptl_absorpt_correction_T_min 0.472697
_exptl_absorpt_correction_type SADABS
_exptl_crystal_colour colorless
_exptl_crystal_density_diffrn 1.322
_exptl_crystal_density_method 'not measured'
_exptl_crystal_description block
_exptl_crystal_F_000 924
_exptl_crystal_size_max 0.4
_exptl_crystal_size_mid 0.3
_exptl_crystal_size_min 0.2
_refine_diff_density_max 1.818
_refine_diff_density_min -1.948
_refine_diff_density_rms 0.128
_refine_ls_abs_structure_details 'Flack H D (1983), Acta Cryst. A39, 876-881'
_refine_ls_abs_structure_Flack 0.154(9)
_refine_ls_extinction_method none
_refine_ls_goodness_of_fit_ref 1.065
_refine_ls_hydrogen_treatment riding
_refine_ls_matrix_type full
_refine_ls_number_parameters 406
_refine_ls_number_reflns 7991
_refine_ls_number_restraints 1054
_refine_ls_restrained_S_all 1.276
_refine_ls_R_factor_all 0.0364
_refine_ls_R_factor_gt 0.0345
_refine_ls_shift/su_max 2.671
_refine_ls_shift/su_mean 0.276
_refine_ls_structure_factor_coef Fsqd
_refine_ls_weighting_details 'calc w=1/[\s^2^(Fo^2^)+(0.0502P)^2^+0.2161P] where P=(Fo^2^+2Fc^2^)/3'
_refine_ls_weighting_scheme calc
_refine_ls_wR_factor_gt 0.0904
_refine_ls_wR_factor_ref 0.0915
_reflns_number_gt 7634
_reflns_number_total 7991
_reflns_threshold_expression >2sigma(I)
_cod_data_source_file ic0300114_3.cif
_cod_data_source_block wclo
_cod_depositor_comments
;
The following automatic conversions were performed:

'_symmetry_cell_setting' value 'Monoclinic' changed to 'monoclinic'
according to the built-in table from CIF Core dictionary named
'cif_core.dic' version 2.4.1 from 2010-06-29.

Automatic conversion script
Id: cif_fix_values 1646 2011-03-28 12:23:43Z adriana 
;
_cod_database_code 4314300

loop_
_symmetry_equiv_pos_as_xyz
'x, y, z'
'-x, y+1/2, -z'

loop_
_atom_site_label
_atom_site_type_symbol
_atom_site_fract_x
_atom_site_fract_y
_atom_site_fract_z
_atom_site_U_iso_or_equiv
_atom_site_adp_type
_atom_site_occupancy
_atom_site_symmetry_multiplicity
_atom_site_calc_flag
_atom_site_refinement_flags
_atom_site_disorder_assembly
_atom_site_disorder_group
W1 W 0.22420(3) 0.25039(2) 0.110855(17) 0.01503(7) Uani 1 1 d . . .
Cl Cl 0.4816(2) 0.21867(10) 0.07004(17) 0.0269(4) Uani 1 1 d . . .
Si1 Si 0.4120(3) 0.38992(10) 0.23161(18) 0.0208(4) Uani 1 1 d D . .
Si2 Si 0.2304(3) 0.11525(11) 0.27452(19) 0.0235(5) Uani 1 1 d D . .
Si3 Si 0.0425(2) 0.23985(12) -0.17502(16) 0.0194(6) Uani 1 1 d D . .
O1 O 0.3416(7) 0.3172(3) 0.1833(5) 0.0234(12) Uani 1 1 d . . .
O2 O 0.2428(7) 0.1733(2) 0.1822(4) 0.0207(11) Uani 1 1 d . . .
O3 O 0.1457(5) 0.2515(4) -0.0408(3) 0.0214(9) Uani 1 1 d . . .
O4 O 0.0492(7) 0.2723(3) 0.1404(5) 0.0253(13) Uani 1 1 d . . .
C1 C 0.269(2) 0.4220(6) 0.3087(15) 0.154(8) Uani 1 1 d D . .
C2 C 0.101(2) 0.4400(12) 0.217(2) 0.180(12) Uani 1 1 d D . .
H2A H 0.0260 0.4559 0.2534 0.270 Uiso 1 1 calc R . .
H2B H 0.0590 0.4026 0.1751 0.270 Uiso 1 1 calc R . .
H2C H 0.1217 0.4718 0.1672 0.270 Uiso 1 1 calc R . .
C3 C 0.1849(18) 0.3762(7) 0.3606(11) 0.068(4) Uani 1 1 d D . .
H3A H 0.1258 0.3985 0.4036 0.102 Uiso 1 1 calc R . .
H3B H 0.2609 0.3485 0.4080 0.102 Uiso 1 1 calc R . .
H3C H 0.1129 0.3517 0.3043 0.102 Uiso 1 1 calc R . .
C4 C 0.3220(14) 0.4831(5) 0.3721(10) 0.047(3) Uani 1 1 d D . .
H4A H 0.2489 0.4937 0.4147 0.070 Uiso 1 1 calc R . .
H4B H 0.3240 0.5168 0.3210 0.070 Uiso 1 1 calc R . .
H4C H 0.4269 0.4774 0.4208 0.070 Uiso 1 1 calc R . .
C5 C 0.6211(14) 0.3795(5) 0.3183(13) 0.088(6) Uani 1 1 d D . .
C6 C 0.593(4) 0.3647(12) 0.4445(16) 0.174(11) Uani 1 1 d D . .
H6A H 0.6947 0.3575 0.4968 0.260 Uiso 1 1 calc R . .
H6B H 0.5275 0.3278 0.4405 0.260 Uiso 1 1 calc R . .
H6C H 0.5422 0.4005 0.4677 0.260 Uiso 1 1 calc R . .
C7 C 0.7189(12) 0.4397(6) 0.3473(11) 0.051(3) Uani 1 1 d D . .
H7A H 0.7447 0.4557 0.2825 0.077 Uiso 1 1 calc R . .
H7B H 0.8154 0.4305 0.4034 0.077 Uiso 1 1 calc R . .
H7C H 0.6584 0.4709 0.3744 0.077 Uiso 1 1 calc R . .
C8 C 0.7026(16) 0.3212(7) 0.312(2) 0.118(9) Uani 1 1 d D . .
H8A H 0.7276 0.3187 0.2422 0.177 Uiso 1 1 calc R . .
H8B H 0.6354 0.2861 0.3192 0.177 Uiso 1 1 calc R . .
H8C H 0.7993 0.3196 0.3710 0.177 Uiso 1 1 calc R . .
C9 C 0.407(2) 0.4368(5) 0.1029(10) 0.100(7) Uani 1 1 d D . .
C10 C 0.4332(19) 0.5088(5) 0.1184(11) 0.068(4) Uani 1 1 d D . .
H19D H 0.4210 0.5285 0.0476 0.101 Uiso 1 1 calc R . .
H19E H 0.5388 0.5167 0.1645 0.101 Uiso 1 1 calc R . .
H19F H 0.3564 0.5262 0.1528 0.101 Uiso 1 1 calc R . .
C11 C 0.542(3) 0.4083(10) 0.0510(18) 0.149(9) Uani 1 1 d D . .
H11A H 0.5409 0.4307 -0.0159 0.223 Uiso 1 1 calc R . .
H11B H 0.5217 0.3641 0.0348 0.223 Uiso 1 1 calc R . .
H11C H 0.6446 0.4132 0.1031 0.223 Uiso 1 1 calc R . .
C12 C 0.285(3) 0.4234(7) -0.0010(11) 0.111(9) Uani 1 1 d D . .
H12A H 0.2943 0.4537 -0.0562 0.167 Uiso 1 1 calc R . .
H12B H 0.1811 0.4263 0.0110 0.167 Uiso 1 1 calc R . .
H12C H 0.3012 0.3814 -0.0259 0.167 Uiso 1 1 calc R . .
C13 C 0.3746(11) 0.1428(4) 0.4080(7) 0.032(2) Uani 1 1 d D . .
C14 C 0.3556(16) 0.1067(6) 0.5105(8) 0.050(3) Uani 1 1 d D . .
H14A H 0.4311 0.1227 0.5754 0.076 Uiso 1 1 calc R . .
H14B H 0.3745 0.0623 0.5024 0.076 Uiso 1 1 calc R . .
H14C H 0.2494 0.1127 0.5176 0.076 Uiso 1 1 calc R . .
C15 C 0.3491(15) 0.2146(4) 0.4258(8) 0.040(2) Uani 1 1 d D . .
H15A H 0.4228 0.2283 0.4934 0.060 Uiso 1 1 calc R . .
H15B H 0.2420 0.2215 0.4303 0.060 Uiso 1 1 calc R . .
H15C H 0.3670 0.2384 0.3649 0.060 Uiso 1 1 calc R . .
C16 C 0.5506(13) 0.1363(6) 0.4054(10) 0.049(3) Uani 1 1 d D . .
H16A H 0.6191 0.1511 0.4742 0.074 Uiso 1 1 calc R . .
H16B H 0.5682 0.1612 0.3457 0.074 Uiso 1 1 calc R . .
H16C H 0.5737 0.0926 0.3947 0.074 Uiso 1 1 calc R . .
C17 C 0.0102(11) 0.1133(4) 0.2821(7) 0.036(2) Uani 1 1 d D . .
C18 C -0.1016(13) 0.1162(6) 0.1624(9) 0.049(3) Uani 1 1 d D . .
H18A H -0.2107 0.1152 0.1652 0.073 Uiso 1 1 calc R . .
H18B H -0.0809 0.0804 0.1208 0.073 Uiso 1 1 calc R . .
H18C H -0.0821 0.1547 0.1274 0.073 Uiso 1 1 calc R . .
C19 C -0.0248(15) 0.0526(5) 0.3407(10) 0.050(3) Uani 1 1 d D . .
H19A H -0.1342 0.0529 0.3431 0.075 Uiso 1 1 calc R . .
H19B H 0.0436 0.0514 0.4148 0.075 Uiso 1 1 calc R . .
H19C H -0.0057 0.0159 0.3007 0.075 Uiso 1 1 calc R . .
C20 C -0.0308(14) 0.1716(5) 0.3436(10) 0.050(3) Uani 1 1 d D . .
H20A H -0.1401 0.1691 0.3458 0.075 Uiso 1 1 calc R . .
H20B H -0.0152 0.2096 0.3056 0.075 Uiso 1 1 calc R . .
H20C H 0.0372 0.1724 0.4178 0.075 Uiso 1 1 calc R . .
C21 C 0.2996(11) 0.0383(4) 0.2185(7) 0.032(2) Uani 1 1 d D . .
C22 C 0.4404(13) 0.0525(5) 0.1695(9) 0.039(2) Uani 1 1 d D . .
H22A H 0.4745 0.0140 0.1420 0.059 Uiso 1 1 calc R . .
H22B H 0.5272 0.0701 0.2259 0.059 Uiso 1 1 calc R . .
H22C H 0.4074 0.0824 0.1100 0.059 Uiso 1 1 calc R . .
C23 C 0.1659(14) 0.0078(5) 0.1264(8) 0.044(3) Uani 1 1 d D . .
H23A H 0.2052 -0.0304 0.1010 0.066 Uiso 1 1 calc R . .
H23B H 0.1325 0.0370 0.0658 0.066 Uiso 1 1 calc R . .
H23C H 0.0770 -0.0023 0.1551 0.066 Uiso 1 1 calc R . .
C24 C 0.3539(15) -0.0117(4) 0.3106(9) 0.048(3) Uani 1 1 d D . .
H24A H 0.3878 -0.0493 0.2802 0.071 Uiso 1 1 calc R . .
H24B H 0.2668 -0.0218 0.3410 0.071 Uiso 1 1 calc R . .
H24C H 0.4411 0.0050 0.3678 0.071 Uiso 1 1 calc R . .
C25 C -0.1780(8) 0.2514(7) -0.1793(6) 0.039(2) Uani 1 1 d D . .
C26 C -0.2828(10) 0.2588(9) -0.2993(7) 0.059(4) Uani 1 1 d D . .
H26A H -0.3918 0.2650 -0.2988 0.089 Uiso 1 1 calc R . .
H26B H -0.2745 0.2212 -0.3407 0.089 Uiso 1 1 calc R . .
H26C H -0.2471 0.2948 -0.3331 0.089 Uiso 1 1 calc R . .
C27 C -0.2418(12) 0.1954(8) -0.1243(9) 0.051(4) Uani 1 1 d D . .
H27A H -0.3517 0.2027 -0.1273 0.077 Uiso 1 1 calc R . .
H27B H -0.1807 0.1918 -0.0485 0.077 Uiso 1 1 calc R . .
H27C H -0.2325 0.1568 -0.1629 0.077 Uiso 1 1 calc R . .
C28 C -0.1941(16) 0.3123(8) -0.1133(11) 0.061(5) Uani 1 1 d D . .
H28A H -0.3041 0.3187 -0.1152 0.092 Uiso 1 1 calc R . .
H28B H -0.1562 0.3483 -0.1460 0.092 Uiso 1 1 calc R . .
H28C H -0.1321 0.3077 -0.0380 0.092 Uiso 1 1 calc R . .
C29 C 0.0977(10) 0.1551(4) -0.2073(7) 0.0262(18) Uani 1 1 d D . .
C30 C 0.0938(15) 0.1099(5) -0.1095(8) 0.043(2) Uani 1 1 d D . .
H30A H 0.1216 0.0677 -0.1263 0.064 Uiso 1 1 calc R . .
H30B H -0.0114 0.1098 -0.0988 0.064 Uiso 1 1 calc R . .
H30C H 0.1688 0.1245 -0.0432 0.064 Uiso 1 1 calc R . .
C31 C -0.0193(14) 0.1280(5) -0.3127(8) 0.041(3) Uani 1 1 d D . .
H31A H 0.0129 0.0858 -0.3259 0.062 Uiso 1 1 calc R . .
H31B H -0.0185 0.1545 -0.3748 0.062 Uiso 1 1 calc R . .
H31C H -0.1249 0.1270 -0.3029 0.062 Uiso 1 1 calc R . .
C32 C 0.2680(11) 0.1509(5) -0.2199(8) 0.039(2) Uani 1 1 d D . .
H32A H 0.2905 0.1079 -0.2361 0.059 Uiso 1 1 calc R . .
H32B H 0.3423 0.1641 -0.1522 0.059 Uiso 1 1 calc R . .
H32C H 0.2779 0.1781 -0.2791 0.059 Uiso 1 1 calc R . .
C33 C 0.1200(10) 0.3016(4) -0.2601(7) 0.0295(19) Uani 1 1 d D . .
C34 C 0.0769(13) 0.2836(5) -0.3843(7) 0.042(2) Uani 1 1 d D . .
H34A H 0.1167 0.3155 -0.4246 0.064 Uiso 1 1 calc R . .
H34B H -0.0369 0.2807 -0.4124 0.064 Uiso 1 1 calc R . .
H34C H 0.1240 0.2433 -0.3928 0.064 Uiso 1 1 calc R . .
C35 C 0.3041(11) 0.3071(5) -0.2209(9) 0.038(2) Uani 1 1 d D . .
H35A H 0.3396 0.3384 -0.2646 0.057 Uiso 1 1 calc R . .
H35B H 0.3510 0.2668 -0.2294 0.057 Uiso 1 1 calc R . .
H35C H 0.3358 0.3195 -0.1444 0.057 Uiso 1 1 calc R . .
C36 C 0.0537(17) 0.3678(5) -0.2511(14) 0.062(4) Uani 1 1 d D . .
H36A H 0.0958 0.3970 -0.2949 0.094 Uiso 1 1 calc R . .
H36B H 0.0840 0.3812 -0.1752 0.094 Uiso 1 1 calc R . .
H36C H -0.0605 0.3669 -0.2775 0.094 Uiso 1 1 calc R . .

loop_
_atom_site_aniso_label
_atom_site_aniso_U_11
_atom_site_aniso_U_22
_atom_site_aniso_U_33
_atom_site_aniso_U_23
_atom_site_aniso_U_13
_atom_site_aniso_U_12
W1 0.01657(12) 0.01378(12) 0.01505(12) -0.00078(16) 0.00474(8) -0.00178(16)
Cl 0.0211(9) 0.0294(10) 0.0326(10) -0.0023(8) 0.0117(8) 0.0011(8)
Si1 0.0194(10) 0.0170(10) 0.0252(11) -0.0033(8) 0.0047(8) -0.0027(8)
Si2 0.0316(12) 0.0195(11) 0.0217(11) 0.0013(9) 0.0110(9) -0.0025(9)
Si3 0.0172(8) 0.0241(17) 0.0174(8) -0.0022(9) 0.0054(7) 0.0010(8)
O1 0.018(3) 0.026(3) 0.025(3) -0.001(2) 0.004(2) -0.002(2)
O2 0.031(3) 0.012(2) 0.021(3) 0.001(2) 0.011(2) 0.001(2)
O3 0.023(2) 0.025(2) 0.015(2) -0.006(4) 0.0046(17) -0.003(4)
O4 0.026(3) 0.027(3) 0.023(3) -0.002(2) 0.006(2) -0.005(2)
C1 0.191(16) 0.065(9) 0.29(2) -0.116(11) 0.213(16) -0.092(10)
C2 0.051(11) 0.21(2) 0.26(3) -0.15(2) 0.012(14) -0.008(13)
C3 0.086(9) 0.066(8) 0.071(8) -0.027(7) 0.053(7) -0.014(8)
C4 0.051(6) 0.034(6) 0.056(7) -0.012(5) 0.015(6) 0.005(5)
C5 0.043(7) 0.031(6) 0.145(15) 0.000(8) -0.052(8) -0.008(5)
C6 0.27(3) 0.11(2) 0.098(17) 0.018(14) -0.009(18) -0.056(19)
C7 0.026(5) 0.063(7) 0.061(8) -0.028(6) 0.006(5) -0.015(5)
C8 0.034(7) 0.069(10) 0.21(2) -0.066(12) -0.038(10) 0.021(6)
C9 0.21(2) 0.038(7) 0.033(7) 0.004(6) -0.005(9) -0.049(10)
C10 0.105(11) 0.034(6) 0.055(8) 0.007(5) 0.006(7) -0.032(7)
C11 0.28(3) 0.094(16) 0.120(16) -0.018(13) 0.142(18) -0.022(17)
C12 0.23(3) 0.053(9) 0.042(7) 0.004(6) 0.023(11) -0.064(12)
C13 0.041(5) 0.029(5) 0.024(4) 0.001(4) 0.007(4) 0.000(4)
C14 0.071(8) 0.042(6) 0.032(5) 0.004(5) 0.004(5) 0.012(6)
C15 0.065(7) 0.030(5) 0.023(4) -0.004(4) 0.009(5) 0.000(5)
C16 0.052(7) 0.049(7) 0.052(7) 0.007(5) 0.023(6) 0.003(5)
C17 0.037(5) 0.036(5) 0.040(5) 0.005(4) 0.018(4) -0.009(4)
C18 0.039(6) 0.046(6) 0.060(7) 0.006(5) 0.011(5) -0.009(5)
C19 0.056(7) 0.043(6) 0.060(7) 0.007(5) 0.029(6) -0.016(5)
C20 0.051(6) 0.049(6) 0.063(7) 0.015(5) 0.038(6) 0.011(5)
C21 0.051(6) 0.020(4) 0.027(4) -0.001(3) 0.014(4) -0.001(4)
C22 0.061(7) 0.029(5) 0.036(5) 0.004(4) 0.026(5) 0.006(4)
C23 0.057(7) 0.036(5) 0.037(6) -0.014(4) 0.011(5) -0.006(5)
C24 0.079(8) 0.021(5) 0.044(6) 0.012(4) 0.019(5) 0.010(5)
C25 0.018(3) 0.071(6) 0.028(4) -0.010(8) 0.004(3) 0.002(7)
C26 0.024(4) 0.117(13) 0.031(4) -0.001(7) -0.001(3) 0.015(7)
C27 0.023(5) 0.096(11) 0.039(6) -0.003(6) 0.017(5) -0.014(6)
C28 0.027(6) 0.102(12) 0.057(9) -0.014(7) 0.016(6) 0.025(7)
C29 0.035(5) 0.021(4) 0.021(4) -0.006(3) 0.004(3) -0.004(4)
C30 0.071(7) 0.025(5) 0.030(5) -0.002(4) 0.009(5) -0.003(5)
C31 0.057(7) 0.034(5) 0.033(5) -0.016(4) 0.011(5) -0.013(5)
C32 0.042(6) 0.043(6) 0.031(5) -0.008(4) 0.007(4) 0.019(5)
C33 0.033(5) 0.032(5) 0.023(4) 0.007(4) 0.007(4) 0.003(4)
C34 0.048(6) 0.052(6) 0.028(5) 0.010(4) 0.011(4) -0.002(5)
C35 0.034(5) 0.037(5) 0.047(6) 0.009(5) 0.016(4) -0.005(4)
C36 0.055(8) 0.040(7) 0.086(11) 0.008(7) 0.007(7) 0.024(6)

loop_
_atom_type_symbol
_atom_type_description
_atom_type_scat_dispersion_real
_atom_type_scat_dispersion_imag
_atom_type_scat_source
C C 0.0033 0.0016 'International Tables Vol C Tables 4.2.6.8 and 6.1.1.4'
H H 0.0000 0.0000 'International Tables Vol C Tables 4.2.6.8 and 6.1.1.4'
O O 0.0106 0.0060 'International Tables Vol C Tables 4.2.6.8 and 6.1.1.4'
Si Si 0.0817 0.0704 'International Tables Vol C Tables 4.2.6.8 and 6.1.1.4'
Cl Cl 0.1484 0.1585 'International Tables Vol C Tables 4.2.6.8 and 6.1.1.4'
W W -0.8490 6.8722 'International Tables Vol C Tables 4.2.6.8 and 6.1.1.4'

loop_
_geom_angle_atom_site_label_1
_geom_angle_atom_site_label_2
_geom_angle_atom_site_label_3
_geom_angle
_geom_angle_site_symmetry_1
_geom_angle_site_symmetry_3
_geom_angle_publ_flag
O4 W1 O1 95.5(3) . . ?
O4 W1 O3 96.5(2) . . ?
O1 W1 O3 120.4(3) . . ?
O4 W1 O2 95.7(3) . . ?
O1 W1 O2 118.2(3) . . ?
O3 W1 O2 118.2(3) . . ?
O4 W1 Cl 179.3(2) . . ?
O1 W1 Cl 84.0(2) . . ?
O3 W1 Cl 84.15(16) . . ?
O2 W1 Cl 84.09(19) . . ?
O1 Si1 C9 104.1(4) . . ?
O1 Si1 C5 107.7(4) . . ?
C9 Si1 C5 111.0(7) . . ?
O1 Si1 C1 106.3(4) . . ?
C9 Si1 C1 112.4(8) . . ?
C5 Si1 C1 114.6(8) . . ?
O2 Si2 C13 103.5(3) . . ?
O2 Si2 C21 105.8(3) . . ?
C13 Si2 C21 112.4(4) . . ?
O2 Si2 C17 106.9(4) . . ?
C13 Si2 C17 113.1(4) . . ?
C21 Si2 C17 114.1(4) . . ?
O3 Si3 C33 106.4(4) . . ?
O3 Si3 C29 104.3(4) . . ?
C33 Si3 C29 111.7(4) . . ?
O3 Si3 C25 105.6(3) . . ?
C33 Si3 C25 113.3(5) . . ?
C29 Si3 C25 114.6(5) . . ?
Si1 O1 W1 165.7(4) . . ?
Si2 O2 W1 161.5(4) . . ?
Si3 O3 W1 166.6(5) . . ?
C3 C1 C4 116.4(12) . . ?
C3 C1 C2 90.6(15) . . ?
C4 C1 C2 105.3(13) . . ?
C3 C1 Si1 117.8(9) . . ?
C4 C1 Si1 114.8(9) . . ?
C2 C1 Si1 107.6(12) . . ?
C8 C5 C7 118.5(11) . . ?
C8 C5 Si1 119.3(9) . . ?
C7 C5 Si1 116.0(8) . . ?
C8 C5 C6 95.1(15) . . ?
C7 C5 C6 98.1(13) . . ?
Si1 C5 C6 101.9(12) . . ?
C12 C9 C10 110.5(11) . . ?
C12 C9 C11 90.0(14) . . ?
C10 C9 C11 108.5(13) . . ?
C12 C9 Si1 120.5(10) . . ?
C10 C9 Si1 116.1(9) . . ?
C11 C9 Si1 107.4(11) . . ?
C15 C13 C16 105.6(8) . . ?
C15 C13 C14 108.0(8) . . ?
C16 C13 C14 107.6(9) . . ?
C15 C13 Si2 109.8(6) . . ?
C16 C13 Si2 112.4(7) . . ?
C14 C13 Si2 113.1(7) . . ?
C19 C17 C18 109.9(8) . . ?
C19 C17 C20 108.6(8) . . ?
C18 C17 C20 106.4(9) . . ?
C19 C17 Si2 111.3(7) . . ?
C18 C17 Si2 108.8(6) . . ?
C20 C17 Si2 111.7(7) . . ?
C22 C21 C24 108.3(8) . . ?
C22 C21 C23 107.7(8) . . ?
C24 C21 C23 107.1(8) . . ?
C22 C21 Si2 110.0(6) . . ?
C24 C21 Si2 111.4(6) . . ?
C23 C21 Si2 112.1(7) . . ?
C26 C25 C27 108.9(10) . . ?
C26 C25 C28 108.8(11) . . ?
C27 C25 C28 107.4(9) . . ?
C26 C25 Si3 111.4(5) . . ?
C27 C25 Si3 111.5(8) . . ?
C28 C25 Si3 108.8(7) . . ?
C32 C29 C31 108.9(8) . . ?
C32 C29 C30 105.7(8) . . ?
C31 C29 C30 107.4(8) . . ?
C32 C29 Si3 112.2(6) . . ?
C31 C29 Si3 112.3(6) . . ?
C30 C29 Si3 110.0(6) . . ?
C36 C33 C34 107.7(9) . . ?
C36 C33 C35 106.8(9) . . ?
C34 C33 C35 106.8(8) . . ?
C36 C33 Si3 112.5(8) . . ?
C34 C33 Si3 111.5(6) . . ?
C35 C33 Si3 111.2(6) . . ?

loop_
_geom_bond_atom_site_label_1
_geom_bond_atom_site_label_2
_geom_bond_distance
_geom_bond_site_symmetry_2
_geom_bond_publ_flag
W1 O4 1.723(6) . ?
W1 O1 1.830(6) . ?
W1 O3 1.841(4) . ?
W1 O2 1.840(5) . ?
W1 Cl 2.5180(19) . ?
Si1 O1 1.701(6) . ?
Si1 C9 1.882(13) . ?
Si1 C5 1.867(11) . ?
Si1 C1 1.895(14) . ?
Si2 O2 1.707(6) . ?
Si2 C13 1.894(9) . ?
Si2 C21 1.926(9) . ?
Si2 C17 1.944(10) . ?
Si3 O3 1.700(5) . ?
Si3 C33 1.916(9) . ?
Si3 C29 1.920(9) . ?
Si3 C25 1.921(7) . ?
C1 C3 1.463(14) . ?
C1 C4 1.518(13) . ?
C1 C2 1.643(18) . ?
C5 C8 1.430(14) . ?
C5 C7 1.516(12) . ?
C5 C6 1.692(17) . ?
C9 C12 1.468(15) . ?
C9 C10 1.540(13) . ?
C9 C11 1.607(17) . ?
C13 C15 1.554(11) . ?
C13 C16 1.546(12) . ?
C13 C14 1.539(12) . ?
C17 C19 1.544(11) . ?
C17 C18 1.556(12) . ?
C17 C20 1.543(12) . ?
C21 C22 1.540(11) . ?
C21 C24 1.540(11) . ?
C21 C23 1.544(11) . ?
C25 C26 1.545(10) . ?
C25 C27 1.543(14) . ?
C25 C28 1.553(14) . ?
C29 C32 1.535(11) . ?
C29 C31 1.545(11) . ?
C29 C30 1.560(11) . ?
C33 C36 1.524(12) . ?
C33 C34 1.549(11) . ?
C33 C35 1.550(11) . ?

loop_
_cod_related_entry_id
_cod_related_entry_database
_cod_related_entry_code
1 ChemSpider 30660941
